data_4027082
loop_
_publ_author_name
'Masahiko Fujioka'
'Tsumoru Morimoto'
'Takayuki Tsumagari'
'Hiroki Tanimoto'
'Yasuhiro Nishiyama'
'Kiyomi Kakiuchi'

_publ_section_title
;
 Rh(I)-Catalyzed Asymmetric Synthesis of 3-Substituted Isoindolinones
 through CO Gas-Free Aminocarbonylation
;
_journal_name_full 'Journal of Organic Chemistry'
_journal_page_first 2911
_journal_page_last 2923
_journal_paper_doi 10.1021/jo300201g
_journal_volume 77
_journal_year 2012
_chemical_absolute_configuration ad
_chemical_formula_moiety 'C20 H17 Br F N O2 S'
_chemical_formula_sum 'C20 H17 Br F N O2 S'
_chemical_formula_weight 434.32
_space_group_IT_number 4
_symmetry_cell_setting monoclinic
_symmetry_Int_Tables_number 4
_symmetry_space_group_name_Hall 'P 2yb'
_symmetry_space_group_name_H-M 'P 1 21 1'
_atom_sites_solution_hydrogens geom
_atom_sites_solution_primary direct
_atom_sites_solution_secondary difmap
_cell_angle_alpha 90.0000
_cell_angle_beta 93.8914(7)
_cell_angle_gamma 90.0000
_cell_formula_units_Z 4
_cell_length_a 8.82088(16)
_cell_length_b 17.5456(4)
_cell_length_c 11.9169(3)
_cell_measurement_reflns_used 17475
_cell_measurement_temperature 123
_cell_measurement_theta_max 27.48
_cell_measurement_theta_min 3.02
_cell_volume 1840.10(7)
_computing_cell_refinement 'RAPID AUTO'
_computing_data_collection 'RAPID AUTO (Rigaku, ????)'
_computing_data_reduction 'RAPID AUTO'
_computing_molecular_graphics 'CrystalStructure 4.0'
_computing_publication_material 'CrystalStructure 4.0 (Rigaku, 2010)'
_computing_structure_refinement 'SHELXL97 (Sheldrick, 2008)'
_computing_structure_solution 'Il Milione (Burla, et al., 2007)'
_diffrn_ambient_temperature 123
_diffrn_detector_area_resol_mean 10.000
_diffrn_measured_fraction_theta_full 0.998
_diffrn_measured_fraction_theta_max 0.998
_diffrn_measurement_device_type 'Rigaku R-AXIS RAPID'
_diffrn_measurement_method \w
_diffrn_radiation_type 'Mo K\a'
_diffrn_radiation_wavelength 0.71075
_diffrn_reflns_av_R_equivalents 0.0218
_diffrn_reflns_limit_h_max 11
_diffrn_reflns_limit_h_min -11
_diffrn_reflns_limit_k_max 22
_diffrn_reflns_limit_k_min -22
_diffrn_reflns_limit_l_max 15
_diffrn_reflns_limit_l_min -13
_diffrn_reflns_number 18412
_diffrn_reflns_theta_full 27.49
_diffrn_reflns_theta_max 27.48
_diffrn_standards_number 0
_exptl_absorpt_coefficient_mu 2.378
_exptl_absorpt_correction_T_max 0.770
_exptl_absorpt_correction_T_min 0.633
_exptl_absorpt_correction_type multi-scan
_exptl_absorpt_process_details 'ABSCOR (Rigaku, 1995)'
_exptl_crystal_colour colorless
_exptl_crystal_density_diffrn 1.568
_exptl_crystal_description block
_exptl_crystal_F_000 880.00
_exptl_crystal_size_max 0.150
_exptl_crystal_size_mid 0.130
_exptl_crystal_size_min 0.110
_refine_diff_density_max 1.240
_refine_diff_density_min -0.310
_refine_ls_abs_structure_details 'Flack, H. D. (1983), Acta Cryst. A39, 876-881.  3988 Friedel Pairs'
_refine_ls_abs_structure_Flack -0.002(4)
_refine_ls_extinction_method none
_refine_ls_goodness_of_fit_ref 1.109
_refine_ls_hydrogen_treatment constr
_refine_ls_number_parameters 471
_refine_ls_number_reflns 8354
_refine_ls_number_restraints 1
_refine_ls_R_factor_gt 0.0317
_refine_ls_shift/su_max 0.001
_refine_ls_structure_factor_coef Fsqd
_refine_ls_weighting_details 'w = 1/[\s^2^(Fo^2^)+(0.0258P)^2^+0.0000P] where P=(Fo^2^+2Fc^2^)/3'
_refine_ls_weighting_scheme calc
_refine_ls_wR_factor_ref 0.0670
_reflns_number_gt 7732
_reflns_number_total 8354
_reflns_threshold_expression F^2^>2.0\s(F^2^)
_cod_data_source_file jo300201g_si_003.cif
_cod_data_source_block Comp38
_cod_original_cell_volume 1840.10(6)
_cod_database_code 4027082

loop_
_symmetry_equiv_pos_site_id
_symmetry_equiv_pos_as_xyz
1 +X,+Y,+Z
2 -X,1/2+Y,-Z

loop_
_atom_site_label
_atom_site_type_symbol
_atom_site_fract_x
_atom_site_fract_y
_atom_site_fract_z
_atom_site_U_iso_or_equiv
_atom_site_adp_type
_atom_site_occupancy
_atom_site_symmetry_multiplicity
_atom_site_calc_flag
_atom_site_refinement_flags
Br1 Br 0.68093(3) 0.589289(16) 0.35248(2) 0.04028(8) Uani 1.0 2 d .
Br2 Br 0.35523(3) 0.489979(18) 0.42570(2) 0.04315(8) Uani 1.0 2 d .
S1 S 0.94429(6) 0.46756(3) 0.00443(4) 0.02020(11) Uani 1.0 2 d .
S2 S 0.09171(6) 0.64413(3) 0.74908(4) 0.02119(11) Uani 1.0 2 d .
F1 F 0.4641(3) 0.65535(13) -0.12229(16) 0.0690(6) Uani 1.0 2 d .
F2 F -0.28691(17) 0.41070(11) 0.50801(16) 0.0572(5) Uani 1.0 2 d .
O1 O 0.82570(17) 0.43022(9) 0.05900(13) 0.0280(4) Uani 1.0 2 d .
O2 O 0.93813(16) 0.46796(9) -0.11726(12) 0.0247(4) Uani 1.0 2 d .
O3 O 0.21565(17) 0.68193(9) 0.70114(13) 0.0275(4) Uani 1.0 2 d .
O4 O 0.06136(19) 0.65696(9) 0.86489(12) 0.0295(4) Uani 1.0 2 d .
N1 N 0.9515(2) 0.55525(10) 0.04206(15) 0.0243(4) Uani 1.0 2 d .
N2 N 0.1161(2) 0.55379(10) 0.73968(15) 0.0232(4) Uani 1.0 2 d .
C1 C 0.6164(3) 0.61285(13) 0.2013(2) 0.0262(5) Uani 1.0 2 d .
C2 C 0.4670(3) 0.63514(14) 0.1773(3) 0.0352(6) Uani 1.0 2 d .
C3 C 0.4139(3) 0.65079(15) 0.0689(3) 0.0425(7) Uani 1.0 2 d .
C4 C 0.5131(3) 0.64300(16) -0.0144(3) 0.0405(7) Uani 1.0 2 d .
C5 C 0.6628(3) 0.62184(14) 0.0079(2) 0.0327(6) Uani 1.0 2 d .
C6 C 0.7183(3) 0.60634(11) 0.11705(18) 0.0214(5) Uani 1.0 2 d .
C7 C 0.8838(3) 0.58355(12) 0.14356(16) 0.0201(4) Uani 1.0 2 d .
C8 C 0.9795(3) 0.64839(12) 0.19401(18) 0.0212(4) Uani 1.0 2 d .
C9 C 0.9954(3) 0.71598(13) 0.13615(19) 0.0267(5) Uani 1.0 2 d .
C10 C 1.0868(3) 0.77361(13) 0.1823(3) 0.0336(6) Uani 1.0 2 d .
C11 C 1.1619(3) 0.76531(14) 0.2876(2) 0.0329(6) Uani 1.0 2 d .
C12 C 1.1440(3) 0.69870(16) 0.3465(2) 0.0333(6) Uani 1.0 2 d .
C13 C 1.0546(3) 0.64010(14) 0.29990(19) 0.0282(5) Uani 1.0 2 d .
C14 C 1.1191(3) 0.42632(12) 0.05326(17) 0.0208(4) Uani 1.0 2 d .
C15 C 1.2525(3) 0.46673(13) 0.0432(2) 0.0289(5) Uani 1.0 2 d .
C16 C 1.3886(3) 0.43608(14) 0.0850(2) 0.0322(6) Uani 1.0 2 d .
C17 C 1.3945(3) 0.36555(14) 0.1373(2) 0.0289(5) Uani 1.0 2 d .
C18 C 1.2597(3) 0.32452(13) 0.14237(19) 0.0292(5) Uani 1.0 2 d .
C19 C 1.1219(3) 0.35440(13) 0.10124(18) 0.0245(5) Uani 1.0 2 d .
C20 C 1.5432(3) 0.33590(17) 0.1894(3) 0.0454(7) Uani 1.0 2 d .
C21 C 0.1527(3) 0.46525(13) 0.45556(18) 0.0289(5) Uani 1.0 2 d .
C22 C 0.0619(4) 0.43175(16) 0.3687(2) 0.0394(6) Uani 1.0 2 d .
C23 C -0.0875(4) 0.41314(16) 0.3865(3) 0.0441(7) Uani 1.0 2 d .
C24 C -0.1406(3) 0.42819(15) 0.4889(3) 0.0374(6) Uani 1.0 2 d .
C25 C -0.0527(3) 0.46209(13) 0.5753(2) 0.0290(5) Uani 1.0 2 d .
C26 C 0.0981(3) 0.48108(12) 0.55976(17) 0.0223(5) Uani 1.0 2 d .
C27 C 0.2000(3) 0.51566(12) 0.65411(17) 0.0207(5) Uani 1.0 2 d .
C28 C 0.3049(3) 0.45646(12) 0.71194(17) 0.0212(5) Uani 1.0 2 d .
C29 C 0.4555(3) 0.47447(15) 0.7414(3) 0.0354(6) Uani 1.0 2 d .
C30 C 0.5506(3) 0.42285(17) 0.7995(3) 0.0419(7) Uani 1.0 2 d .
C31 C 0.4957(3) 0.35283(15) 0.8292(3) 0.0348(6) Uani 1.0 2 d .
C32 C 0.3460(3) 0.33373(14) 0.8003(3) 0.0331(6) Uani 1.0 2 d .
C33 C 0.2510(3) 0.38543(13) 0.74111(19) 0.0263(5) Uani 1.0 2 d .
C34 C -0.0757(3) 0.67103(12) 0.66885(17) 0.0211(4) Uani 1.0 2 d .
C35 C -0.0686(3) 0.72907(13) 0.59017(19) 0.0267(5) Uani 1.0 2 d .
C36 C -0.2014(3) 0.75654(14) 0.5360(2) 0.0327(6) Uani 1.0 2 d .
C37 C -0.3420(3) 0.72725(13) 0.5595(2) 0.0303(5) Uani 1.0 2 d .
C38 C -0.3468(3) 0.66827(14) 0.6370(2) 0.0315(5) Uani 1.0 2 d .
C39 C -0.2161(3) 0.63966(13) 0.6915(2) 0.0273(5) Uani 1.0 2 d .
C40 C -0.4853(3) 0.75877(17) 0.5003(3) 0.0448(7) Uani 1.0 2 d .
H1 H 0.9980 0.5879 0.0001 0.0292 Uiso 1.0 2 calc R
H2 H 0.4007 0.6396 0.2365 0.0422 Uiso 1.0 2 calc R
H3 H 0.3118 0.6665 0.0520 0.0510 Uiso 1.0 2 calc R
H4 H 0.7283 0.6179 -0.0519 0.0392 Uiso 1.0 2 calc R
H5 H 0.8859 0.5411 0.1997 0.0241 Uiso 1.0 2 calc R
H6 H 0.9434 0.7228 0.0644 0.0320 Uiso 1.0 2 calc R
H7 H 1.0983 0.8194 0.1412 0.0403 Uiso 1.0 2 calc R
H8 H 1.2248 0.8050 0.3188 0.0394 Uiso 1.0 2 calc R
H9 H 1.1932 0.6928 0.4194 0.0400 Uiso 1.0 2 calc R
H10 H 1.0446 0.5940 0.3406 0.0338 Uiso 1.0 2 calc R
H11 H 1.2501 0.5152 0.0077 0.0347 Uiso 1.0 2 calc R
H12 H 1.4799 0.4638 0.0778 0.0386 Uiso 1.0 2 calc R
H13 H 1.2626 0.2750 0.1748 0.0350 Uiso 1.0 2 calc R
H14 H 1.0308 0.3261 0.1058 0.0293 Uiso 1.0 2 calc R
H15 H 1.6213 0.3400 0.1350 0.0545 Uiso 1.0 2 calc R
H16 H 1.5314 0.2824 0.2107 0.0545 Uiso 1.0 2 calc R
H17 H 1.5736 0.3660 0.2565 0.0545 Uiso 1.0 2 calc R
H18 H 0.0757 0.5249 0.7901 0.0279 Uiso 1.0 2 calc R
H19 H 0.1019 0.4218 0.2982 0.0473 Uiso 1.0 2 calc R
H20 H -0.1514 0.3904 0.3285 0.0529 Uiso 1.0 2 calc R
H21 H -0.0947 0.4724 0.6450 0.0348 Uiso 1.0 2 calc R
H22 H 0.2654 0.5548 0.6200 0.0249 Uiso 1.0 2 calc R
H23 H 0.4940 0.5228 0.7215 0.0424 Uiso 1.0 2 calc R
H24 H 0.6536 0.4359 0.8188 0.0503 Uiso 1.0 2 calc R
H25 H 0.5605 0.3176 0.8696 0.0418 Uiso 1.0 2 calc R
H26 H 0.3080 0.2854 0.8207 0.0397 Uiso 1.0 2 calc R
H27 H 0.1486 0.3719 0.7206 0.0316 Uiso 1.0 2 calc R
H28 H 0.0268 0.7498 0.5736 0.0320 Uiso 1.0 2 calc R
H29 H -0.1962 0.7961 0.4819 0.0393 Uiso 1.0 2 calc R
H30 H -0.4423 0.6472 0.6527 0.0377 Uiso 1.0 2 calc R
H31 H -0.2214 0.5991 0.7439 0.0328 Uiso 1.0 2 calc R
H32 H -0.5708 0.7510 0.5474 0.0538 Uiso 1.0 2 calc R
H33 H -0.5055 0.7324 0.4283 0.0538 Uiso 1.0 2 calc R
H34 H -0.4724 0.8134 0.4867 0.0538 Uiso 1.0 2 calc R

loop_
_atom_site_aniso_label
_atom_site_aniso_U_11
_atom_site_aniso_U_22
_atom_site_aniso_U_33
_atom_site_aniso_U_12
_atom_site_aniso_U_13
_atom_site_aniso_U_23
Br1 0.03672(13) 0.05749(18) 0.02816(12) -0.00632(12) 0.01346(10) -0.00507(11)
Br2 0.03546(13) 0.06420(19) 0.03116(12) 0.00872(12) 0.01238(11) 0.00507(12)
S1 0.0185(3) 0.0186(3) 0.0239(3) -0.00209(19) 0.0039(2) -0.00218(19)
S2 0.0252(3) 0.0182(3) 0.0196(3) -0.0007(2) -0.0033(2) -0.00107(19)
F1 0.0589(12) 0.0814(15) 0.0617(12) 0.0085(10) -0.0338(10) 0.0136(11)
F2 0.0322(8) 0.0601(12) 0.0762(13) -0.0177(8) -0.0184(9) 0.0068(10)
O1 0.0237(8) 0.0244(8) 0.0368(9) -0.0047(7) 0.0088(7) 0.0015(7)
O2 0.0243(8) 0.0255(8) 0.0239(8) -0.0042(7) -0.0005(7) -0.0032(7)
O3 0.0268(8) 0.0249(8) 0.0299(8) -0.0050(7) -0.0045(7) 0.0026(7)
O4 0.0433(10) 0.0248(9) 0.0198(7) 0.0003(7) -0.0025(7) -0.0032(7)
N1 0.0308(10) 0.0179(9) 0.0257(9) -0.0013(8) 0.0119(9) -0.0004(8)
N2 0.0267(10) 0.0205(9) 0.0229(9) 0.0013(8) 0.0046(8) 0.0035(8)
C1 0.0247(11) 0.0223(11) 0.0320(12) -0.0036(9) 0.0050(10) -0.0083(9)
C2 0.0216(11) 0.0268(13) 0.0581(17) -0.0017(10) 0.0093(12) -0.0126(12)
C3 0.0213(11) 0.0262(13) 0.078(2) 0.0027(10) -0.0104(13) -0.0084(13)
C4 0.0347(14) 0.0357(14) 0.0483(16) 0.0003(12) -0.0176(13) 0.0021(12)
C5 0.0303(12) 0.0336(13) 0.0334(13) 0.0027(10) -0.0032(11) -0.0005(10)
C6 0.0217(10) 0.0168(10) 0.0258(10) 0.0000(8) 0.0014(9) -0.0043(8)
C7 0.0203(9) 0.0200(10) 0.0203(9) 0.0010(9) 0.0041(8) -0.0002(9)
C8 0.0148(9) 0.0243(11) 0.0251(10) 0.0029(9) 0.0054(9) -0.0022(9)
C9 0.0273(11) 0.0242(11) 0.0281(11) 0.0033(9) -0.0007(10) 0.0020(9)
C10 0.0344(13) 0.0191(11) 0.0475(15) 0.0001(10) 0.0040(12) 0.0009(10)
C11 0.0235(11) 0.0315(13) 0.0437(14) -0.0020(10) 0.0034(11) -0.0131(11)
C12 0.0211(11) 0.0474(15) 0.0314(13) -0.0045(11) 0.0009(10) -0.0033(11)
C13 0.0238(11) 0.0356(13) 0.0249(11) -0.0039(10) 0.0012(10) 0.0036(10)
C14 0.0232(10) 0.0196(10) 0.0197(10) -0.0002(9) 0.0010(9) -0.0044(8)
C15 0.0263(11) 0.0199(11) 0.0406(13) -0.0026(9) 0.0016(10) 0.0021(10)
C16 0.0239(11) 0.0283(12) 0.0439(14) -0.0048(10) -0.0011(11) 0.0010(11)
C17 0.0253(11) 0.0321(13) 0.0292(12) -0.0004(10) 0.0010(10) 0.0023(10)
C18 0.0334(12) 0.0227(11) 0.0312(13) 0.0007(10) 0.0011(11) 0.0064(10)
C19 0.0261(11) 0.0228(11) 0.0247(11) -0.0064(9) 0.0036(10) -0.0010(9)
C20 0.0327(14) 0.0423(16) 0.0601(19) 0.0032(12) -0.0044(14) 0.0160(14)
C21 0.0304(12) 0.0305(12) 0.0256(11) 0.0079(10) 0.0010(10) 0.0026(10)
C22 0.0529(17) 0.0407(15) 0.0234(12) 0.0127(13) -0.0061(12) -0.0045(11)
C23 0.0505(17) 0.0362(15) 0.0418(16) 0.0044(13) -0.0243(14) -0.0074(12)
C24 0.0307(13) 0.0322(13) 0.0471(16) -0.0037(11) -0.0132(12) 0.0031(12)
C25 0.0258(11) 0.0297(12) 0.0308(12) -0.0026(10) -0.0025(10) 0.0027(10)
C26 0.0236(10) 0.0187(11) 0.0239(10) 0.0025(9) -0.0033(9) 0.0023(9)
C27 0.0213(10) 0.0208(11) 0.0203(10) -0.0006(8) 0.0029(9) 0.0005(8)
C28 0.0209(10) 0.0225(11) 0.0202(10) 0.0004(8) 0.0022(9) -0.0019(8)
C29 0.0273(11) 0.0288(13) 0.0486(15) -0.0059(10) -0.0071(11) 0.0096(12)
C30 0.0230(12) 0.0439(16) 0.0571(17) -0.0020(11) -0.0099(12) 0.0099(13)
C31 0.0312(13) 0.0343(13) 0.0383(14) 0.0100(11) -0.0029(11) 0.0082(11)
C32 0.0329(13) 0.0233(12) 0.0434(14) 0.0020(10) 0.0046(12) 0.0052(10)
C33 0.0205(10) 0.0240(11) 0.0342(12) -0.0009(9) 0.0002(10) 0.0019(10)
C34 0.0238(10) 0.0195(10) 0.0198(10) 0.0018(9) -0.0011(9) -0.0040(8)
C35 0.0260(11) 0.0252(12) 0.0285(12) 0.0001(9) -0.0001(10) 0.0022(9)
C36 0.0398(14) 0.0271(12) 0.0301(12) 0.0036(11) -0.0071(11) 0.0037(10)
C37 0.0297(12) 0.0281(13) 0.0321(12) 0.0061(10) -0.0060(10) -0.0090(10)
C38 0.0254(11) 0.0299(13) 0.0389(13) -0.0039(10) -0.0001(11) -0.0073(11)
C39 0.0308(12) 0.0220(11) 0.0293(11) -0.0022(10) 0.0028(10) -0.0011(10)
C40 0.0374(14) 0.0453(17) 0.0496(16) 0.0117(13) -0.0120(13) -0.0066(14)

loop_
_atom_type_symbol
_atom_type_description
_atom_type_scat_dispersion_real
_atom_type_scat_dispersion_imag
_atom_type_scat_source
C C 0.0033 0.0016
;
International Tables for Crystallography
(1992, Vol. C, Tables 4.2.6.8 and 6.1.1.4)
;
H H 0.0000 0.0000
;
International Tables for Crystallography
(1992, Vol. C, Table 6.1.1.4)
;
Br Br -0.2901 2.4595
;
International Tables for Crystallography
(1992, Vol. C, Tables 4.2.6.8 and 6.1.1.4)
;
N N 0.0061 0.0033
;
International Tables for Crystallography
(1992, Vol. C, Tables 4.2.6.8 and 6.1.1.4)
;
O O 0.0106 0.0060
;
International Tables for Crystallography
(1992, Vol. C, Tables 4.2.6.8 and 6.1.1.4)
;
F F 0.0171 0.0103
;
International Tables for Crystallography
(1992, Vol. C, Tables 4.2.6.8 and 6.1.1.4)
;
S S 0.1246 0.1234
;
International Tables for Crystallography
(1992, Vol. C, Tables 4.2.6.8 and 6.1.1.4)
;

loop_
_geom_angle_atom_site_label_1
_geom_angle_atom_site_label_2
_geom_angle_atom_site_label_3
_geom_angle
_geom_angle_publ_flag
O1 S1 O2 118.66(9) yes
O1 S1 N1 109.23(10) yes
O1 S1 C14 108.20(10) yes
O2 S1 N1 105.89(10) yes
O2 S1 C14 107.74(10) yes
N1 S1 C14 106.50(10) yes
O3 S2 O4 120.44(10) yes
O3 S2 N2 108.69(10) yes
O3 S2 C34 107.05(10) yes
O4 S2 N2 104.81(10) yes
O4 S2 C34 105.88(10) yes
N2 S2 C34 109.69(10) yes
S1 N1 C7 122.92(15) yes
S2 N2 C27 125.26(15) yes
Br1 C1 C2 118.49(19) yes
Br1 C1 C6 119.90(16) yes
C2 C1 C6 121.6(3) yes
C1 C2 C3 120.7(3) yes
C2 C3 C4 117.8(3) yes
F1 C4 C3 119.7(3) yes
F1 C4 C5 118.0(3) yes
C3 C4 C5 122.3(3) yes
C4 C5 C6 120.4(3) yes
C1 C6 C5 117.1(2) yes
C1 C6 C7 121.71(19) yes
C5 C6 C7 121.2(2) yes
N1 C7 C6 110.76(16) yes
N1 C7 C8 109.44(17) yes
C6 C7 C8 112.62(17) yes
C7 C8 C9 121.20(19) yes
C7 C8 C13 119.92(19) yes
C9 C8 C13 118.9(2) yes
C8 C9 C10 120.3(2) yes
C9 C10 C11 120.8(3) yes
C10 C11 C12 119.1(3) yes
C11 C12 C13 120.4(3) yes
C8 C13 C12 120.5(3) yes
S1 C14 C15 119.30(17) yes
S1 C14 C19 120.01(16) yes
C15 C14 C19 120.7(2) yes
C14 C15 C16 119.5(3) yes
C15 C16 C17 121.2(3) yes
C16 C17 C18 118.3(2) yes
C16 C17 C20 120.0(3) yes
C18 C17 C20 121.7(3) yes
C17 C18 C19 121.4(3) yes
C14 C19 C18 118.9(2) yes
Br2 C21 C22 117.28(18) yes
Br2 C21 C26 120.65(16) yes
C22 C21 C26 122.1(3) yes
C21 C22 C23 119.3(3) yes
C22 C23 C24 118.6(3) yes
F2 C24 C23 119.6(3) yes
F2 C24 C25 117.6(3) yes
C23 C24 C25 122.8(3) yes
C24 C25 C26 119.7(3) yes
C21 C26 C25 117.5(2) yes
C21 C26 C27 121.23(19) yes
C25 C26 C27 121.26(19) yes
N2 C27 C26 113.42(18) yes
N2 C27 C28 108.47(17) yes
C26 C27 C28 111.91(17) yes
C27 C28 C29 120.0(2) yes
C27 C28 C33 121.22(19) yes
C29 C28 C33 118.7(2) yes
C28 C29 C30 120.9(3) yes
C29 C30 C31 120.0(3) yes
C30 C31 C32 120.0(3) yes
C31 C32 C33 120.0(3) yes
C28 C33 C32 120.5(2) yes
S2 C34 C35 119.13(17) yes
S2 C34 C39 120.58(17) yes
C35 C34 C39 120.0(2) yes
C34 C35 C36 119.6(3) yes
C35 C36 C37 121.1(3) yes
C36 C37 C38 118.5(3) yes
C36 C37 C40 120.1(3) yes
C38 C37 C40 121.4(3) yes
C37 C38 C39 121.5(3) yes
C34 C39 C38 119.3(3) yes
S1 N1 H1 118.537 no
C7 N1 H1 118.543 no
S2 N2 H18 117.371 no
C27 N2 H18 117.365 no
C1 C2 H2 119.653 no
C3 C2 H2 119.655 no
C2 C3 H3 121.090 no
C4 C3 H3 121.087 no
C4 C5 H4 119.779 no
C6 C5 H4 119.789 no
N1 C7 H5 107.955 no
C6 C7 H5 107.955 no
C8 C7 H5 107.954 no
C8 C9 H6 119.843 no
C10 C9 H6 119.857 no
C9 C10 H7 119.585 no
C11 C10 H7 119.584 no
C10 C11 H8 120.460 no
C12 C11 H8 120.472 no
C11 C12 H9 119.793 no
C13 C12 H9 119.793 no
C8 C13 H10 119.755 no
C12 C13 H10 119.755 no
C14 C15 H11 120.228 no
C16 C15 H11 120.226 no
C15 C16 H12 119.415 no
C17 C16 H12 119.427 no
C17 C18 H13 119.320 no
C19 C18 H13 119.317 no
C14 C19 H14 120.569 no
C18 C19 H14 120.579 no
C17 C20 H15 109.470 no
C17 C20 H16 109.468 no
C17 C20 H17 109.473 no
H15 C20 H16 109.466 no
H15 C20 H17 109.471 no
H16 C20 H17 109.479 no
C21 C22 H19 120.360 no
C23 C22 H19 120.347 no
C22 C23 H20 120.691 no
C24 C23 H20 120.694 no
C24 C25 H21 120.135 no
C26 C25 H21 120.125 no
N2 C27 H22 107.598 no
C26 C27 H22 107.599 no
C28 C27 H22 107.593 no
C28 C29 H23 119.544 no
C30 C29 H23 119.535 no
C29 C30 H24 120.013 no
C31 C30 H24 120.002 no
C30 C31 H25 120.028 no
C32 C31 H25 120.021 no
C31 C32 H26 120.014 no
C33 C32 H26 120.014 no
C28 C33 H27 119.751 no
C32 C33 H27 119.756 no
C34 C35 H28 120.189 no
C36 C35 H28 120.181 no
C35 C36 H29 119.462 no
C37 C36 H29 119.467 no
C37 C38 H30 119.258 no
C39 C38 H30 119.258 no
C34 C39 H31 120.365 no
C38 C39 H31 120.371 no
C37 C40 H32 109.473 no
C37 C40 H33 109.475 no
C37 C40 H34 109.474 no
H32 C40 H33 109.474 no
H32 C40 H34 109.471 no
H33 C40 H34 109.460 no

loop_
_geom_bond_atom_site_label_1
_geom_bond_atom_site_label_2
_geom_bond_distance
_geom_bond_publ_flag
Br1 C1 1.898(3) yes
Br2 C21 1.896(3) yes
S1 O1 1.4278(17) yes
S1 O2 1.4475(15) yes
S1 N1 1.6026(19) yes
S1 C14 1.766(2) yes
S2 O3 1.4305(17) yes
S2 O4 1.4412(16) yes
S2 N2 1.6045(19) yes
S2 C34 1.768(2) yes
F1 C4 1.346(4) yes
F2 C24 1.361(3) yes
N1 C7 1.471(3) yes
N2 C27 1.462(3) yes
C1 C2 1.386(4) yes
C1 C6 1.397(4) yes
C2 C3 1.371(5) yes
C3 C4 1.375(5) yes
C4 C5 1.380(4) yes
C5 C6 1.385(4) yes
C6 C7 1.526(3) yes
C7 C8 1.517(3) yes
C8 C9 1.384(4) yes
C8 C13 1.393(3) yes
C9 C10 1.384(4) yes
C10 C11 1.387(4) yes
C11 C12 1.378(4) yes
C12 C13 1.389(4) yes
C14 C15 1.386(3) yes
C14 C19 1.385(3) yes
C15 C16 1.377(4) yes
C16 C17 1.385(4) yes
C17 C18 1.395(4) yes
C17 C20 1.505(4) yes
C18 C19 1.383(4) yes
C21 C22 1.395(4) yes
C21 C26 1.390(3) yes
C22 C23 1.388(5) yes
C23 C24 1.362(4) yes
C24 C25 1.381(4) yes
C25 C26 1.396(3) yes
C26 C27 1.517(3) yes
C27 C28 1.524(3) yes
C28 C29 1.387(3) yes
C28 C33 1.386(3) yes
C29 C30 1.387(4) yes
C30 C31 1.376(4) yes
C31 C32 1.382(4) yes
C32 C33 1.394(4) yes
C34 C35 1.389(3) yes
C34 C39 1.399(4) yes
C35 C36 1.385(4) yes
C36 C37 1.389(4) yes
C37 C38 1.389(4) yes
C37 C40 1.510(4) yes
C38 C39 1.379(4) yes
N1 H1 0.880 no
N2 H18 0.880 no
C2 H2 0.950 no
C3 H3 0.950 no
C5 H4 0.950 no
C7 H5 1.000 no
C9 H6 0.950 no
C10 H7 0.950 no
C11 H8 0.950 no
C12 H9 0.950 no
C13 H10 0.950 no
C15 H11 0.950 no
C16 H12 0.950 no
C18 H13 0.950 no
C19 H14 0.950 no
C20 H15 0.980 no
C20 H16 0.980 no
C20 H17 0.980 no
C22 H19 0.950 no
C23 H20 0.950 no
C25 H21 0.950 no
C27 H22 1.000 no
C29 H23 0.950 no
C30 H24 0.950 no
C31 H25 0.950 no
C32 H26 0.950 no
C33 H27 0.950 no
C35 H28 0.950 no
C36 H29 0.950 no
C38 H30 0.950 no
C39 H31 0.950 no
C40 H32 0.980 no
C40 H33 0.980 no
C40 H34 0.980 no

loop_
_geom_contact_atom_site_label_1
_geom_contact_atom_site_label_2
_geom_contact_distance
_geom_contact_publ_flag
_geom_contact_site_symmetry_2
Br1 C7 3.164(2) no .
Br1 C8 3.500(2) no .
Br1 C13 3.512(3) no .
Br2 C27 3.161(3) no .
Br2 C28 3.519(2) no .
S1 C6 3.474(2) no .
F1 C2 3.586(4) no .
O1 C6 3.319(3) no .
O1 C7 2.906(3) no .
O1 C19 2.945(3) no .
O2 C15 3.260(3) no .
O2 C19 3.578(3) no .
O3 C27 2.972(3) no .
O3 C35 2.876(3) no .
O4 C39 3.109(3) no .
N1 C5 2.806(3) no .
N1 C9 3.050(3) no .
N1 C13 3.479(3) no .
N1 C15 3.075(3) no .
N2 C25 2.872(3) no .
N2 C29 3.300(3) no .
N2 C33 3.184(3) no .
N2 C39 3.310(3) no .
C1 C4 2.720(4) no .
C1 C8 3.270(3) no .
C2 C5 2.754(4) no .
C3 C6 2.817(4) no .
C5 C8 3.478(3) no .
C6 C9 3.107(3) no .
C8 C11 2.793(4) no .
C9 C12 2.765(4) no .
C10 C13 2.754(4) no .
C14 C17 2.777(3) no .
C15 C18 2.760(4) no .
C16 C19 2.772(4) no .
C21 C24 2.723(4) no .
C21 C28 3.256(3) no .
C22 C25 2.775(4) no .
C23 C26 2.812(4) no .
C25 C28 3.451(3) no .
C25 C33 3.489(4) no .
C26 C33 2.985(3) no .
C28 C31 2.788(4) no .
C29 C32 2.759(4) no .
C30 C33 2.766(4) no .
C34 C37 2.788(3) no .
C35 C38 2.767(4) no .
C36 C39 2.773(4) no .
Br1 Br2 3.5202(4) no .
Br1 C24 3.572(3) no 1_655
Br1 C37 3.472(3) no 1_655
Br2 Br1 3.5202(4) no .
Br2 F2 3.5272(16) no 1_655
S2 F1 3.535(2) no 1_556
F1 S2 3.535(2) no 1_554
F1 O3 2.970(3) no 1_554
F1 O4 3.546(3) no 1_554
F1 C20 3.267(4) no 2_755
F1 C29 3.564(4) no 1_554
F1 C38 3.422(4) no 1_654
F2 Br2 3.5272(16) no 1_455
F2 C40 3.336(4) no 2_446
O1 C20 3.448(4) no 1_455
O2 O4 3.501(3) no 1_654
O2 N2 2.829(3) no 1_654
O2 C10 3.501(3) no 2_745
O2 C30 3.583(3) no 1_554
O3 F1 2.970(3) no 1_556
O4 F1 3.546(3) no 1_556
O4 O2 3.501(3) no 1_456
O4 N1 2.976(3) no 1_456
O4 C9 3.481(3) no 1_456
N1 O4 2.976(3) no 1_654
N2 O2 2.829(3) no 1_456
C3 C15 3.534(4) no 1_455
C9 O4 3.481(3) no 1_654
C10 O2 3.501(3) no 2_755
C15 C3 3.534(4) no 1_655
C16 C31 3.565(4) no 1_654
C19 C22 3.537(4) no 1_655
C20 F1 3.267(4) no 2_745
C20 O1 3.448(4) no 1_655
C22 C19 3.537(4) no 1_455
C22 C35 3.590(4) no 2_546
C22 C36 3.473(4) no 2_546
C23 C35 3.515(4) no 2_546
C24 Br1 3.572(3) no 1_455
C29 F1 3.564(4) no 1_556
C30 O2 3.583(3) no 1_556
C31 C16 3.565(4) no 1_456
C35 C22 3.590(4) no 2_556
C35 C23 3.515(4) no 2_556
C36 C22 3.473(4) no 2_556
C37 Br1 3.472(3) no 1_455
C38 F1 3.422(4) no 1_456
C40 F2 3.336(4) no 2_456
Br1 H2 2.8871 no .
Br1 H5 2.7832 no .
Br1 H10 3.2218 no .
Br2 H19 2.8769 no .
Br2 H22 2.7446 no .
S1 H4 3.2963 no .
S1 H5 2.7401 no .
S1 H11 2.8221 no .
S1 H14 2.8420 no .
S2 H22 2.7367 no .
S2 H28 2.8247 no .
S2 H31 2.8696 no .
F1 H3 2.5570 no .
F1 H4 2.5097 no .
F2 H20 2.5456 no .
F2 H21 2.5179 no .
O1 H1 3.2561 no .
O1 H5 2.5998 no .
O1 H14 2.6045 no .
O2 H1 2.5625 no .
O2 H4 3.3391 no .
O2 H11 3.1503 no .
O3 H18 3.2280 no .
O3 H22 2.4823 no .
O3 H28 2.4821 no .
O4 H18 2.4896 no .
O4 H31 2.9739 no .
N1 H4 2.4576 no .
N1 H6 2.9539 no .
N1 H11 2.7830 no .
N2 H21 2.5458 no .
N2 H23 3.3989 no .
N2 H27 3.2136 no .
N2 H31 3.0851 no .
C1 H3 3.2589 no .
C1 H4 3.2387 no .
C1 H5 2.6910 no .
C3 H4 3.2620 no .
C4 H2 3.2145 no .
C5 H1 3.0234 no .
C5 H3 3.2708 no .
C5 H5 3.2387 no .
C5 H6 3.0807 no .
C6 H1 2.9326 no .
C6 H2 3.2795 no .
C6 H6 2.9466 no .
C7 H4 2.6901 no .
C7 H6 2.6843 no .
C7 H10 2.6659 no .
C8 H1 2.5575 no .
C8 H4 3.5922 no .
C8 H7 3.2543 no .
C8 H9 3.2692 no .
C9 H1 2.7714 no .
C9 H4 3.5807 no .
C9 H5 3.3192 no .
C9 H8 3.2668 no .
C9 H10 3.2494 no .
C10 H9 3.2426 no .
C11 H6 3.2634 no .
C11 H10 3.2544 no .
C12 H7 3.2401 no .
C13 H5 2.5326 no .
C13 H6 3.2512 no .
C13 H8 3.2605 no .
C14 H1 3.0805 no .
C14 H5 3.4381 no .
C14 H12 3.2435 no .
C14 H13 3.2399 no .
C15 H1 3.1094 no .
C15 H14 3.2665 no .
C16 H13 3.2441 no .
C16 H15 2.6918 no .
C16 H16 3.2935 no .
C16 H17 2.8106 no .
C17 H11 3.2616 no .
C17 H14 3.2793 no .
C18 H12 3.2464 no .
C18 H15 3.2078 no .
C18 H16 2.5859 no .
C18 H17 3.0880 no .
C19 H11 3.2644 no .
C20 H12 2.6487 no .
C20 H13 2.6899 no .
C21 H20 3.2654 no .
C21 H21 3.2468 no .
C21 H22 2.6520 no .
C21 H27 3.5604 no .
C23 H21 3.2564 no .
C24 H19 3.2270 no .
C25 H18 2.9419 no .
C25 H20 3.2627 no .
C25 H22 3.2553 no .
C25 H27 2.8702 no .
C25 H31 3.5264 no .
C26 H18 2.8700 no .
C26 H19 3.2889 no .
C26 H27 2.7252 no .
C27 H21 2.7026 no .
C27 H23 2.6653 no .
C27 H27 2.6917 no .
C28 H18 2.5784 no .
C28 H21 3.5710 no .
C28 H24 3.2688 no .
C28 H26 3.2690 no .
C29 H18 3.5500 no .
C29 H22 2.5609 no .
C29 H25 3.2514 no .
C29 H27 3.2460 no .
C30 H26 3.2454 no .
C31 H23 3.2467 no .
C31 H27 3.2591 no .
C32 H24 3.2464 no .
C33 H18 2.9730 no .
C33 H21 3.5307 no .
C33 H22 3.3091 no .
C33 H23 3.2447 no .
C33 H25 3.2624 no .
C34 H18 3.1916 no .
C34 H21 3.4989 no .
C34 H29 3.2532 no .
C34 H30 3.2533 no .
C35 H31 3.2726 no .
C36 H30 3.2453 no .
C36 H32 3.2716 no .
C36 H33 2.9250 no .
C36 H34 2.6202 no .
C37 H28 3.2706 no .
C37 H31 3.2710 no .
C38 H29 3.2465 no .
C38 H32 2.6195 no .
C38 H33 2.9892 no .
C38 H34 3.2635 no .
C39 H18 3.4138 no .
C39 H21 3.1847 no .
C39 H28 3.2729 no .
C40 H29 2.6558 no .
C40 H30 2.6803 no .
H1 H4 2.4743 no .
H1 H5 2.7613 no .
H1 H6 2.5443 no .
H1 H11 2.5597 no .
H2 H3 2.3317 no .
H4 H5 3.4888 no .
H4 H6 2.9251 no .
H5 H10 2.3064 no .
H6 H7 2.3256 no .
H7 H8 2.3375 no .
H8 H9 2.3315 no .
H9 H10 2.3321 no .
H11 H12 2.3219 no .
H12 H15 2.5737 no .
H12 H16 3.5705 no .
H12 H17 2.8143 no .
H13 H14 2.3310 no .
H13 H15 3.4255 no .
H13 H16 2.3836 no .
H13 H17 3.2649 no .
H18 H21 2.3959 no .
H18 H22 2.7642 no .
H18 H27 2.8937 no .
H18 H31 2.9450 no .
H19 H20 2.3527 no .
H21 H22 3.5198 no .
H21 H27 2.8749 no .
H21 H31 2.7845 no .
H22 H23 2.3478 no .
H23 H24 2.3310 no .
H24 H25 2.3261 no .
H25 H26 2.3329 no .
H26 H27 2.3404 no .
H28 H29 2.3300 no .
H29 H32 3.5358 no .
H29 H33 2.9773 no .
H29 H34 2.4600 no .
H30 H31 2.3237 no .
H30 H32 2.4464 no .
H30 H33 3.0814 no .
H30 H34 3.5244 no .
Br1 H33 3.1669 no 1_655
Br2 H2 3.5014 no .
Br2 H10 3.3898 no 1_455
Br2 H34 3.4075 no 2_546
S1 H7 3.1338 no 2_745
S1 H18 3.0465 no 1_654
S1 H24 3.3178 no 1_554
S2 H1 3.3081 no 1_456
F1 H11 3.5220 no 1_455
F1 H13 3.2885 no 2_755
F1 H15 3.3272 no 2_755
F1 H16 2.4671 no 2_755
F1 H23 3.0015 no 1_554
F1 H30 2.8621 no 1_654
F1 H31 3.4368 no 1_654
F2 H8 2.8012 no 2_646
F2 H17 3.2578 no 1_355
F2 H32 3.1230 no 2_446
F2 H34 2.7283 no 2_446
O1 H7 3.1842 no 2_745
O1 H12 3.1297 no 1_455
O1 H15 2.6079 no 1_455
O1 H17 3.5299 no 1_455
O1 H20 3.2794 no 1_655
O1 H24 3.1493 no 1_554
O2 H7 2.6388 no 2_745
O2 H18 1.9674 no 1_654
O2 H21 2.8291 no 1_654
O2 H24 2.6338 no 1_554
O2 H27 3.2413 no 1_654
O2 H31 3.1137 no 1_654
O3 H9 3.3554 no 1_455
O3 H16 2.9786 no 2_756
O3 H30 3.1697 no 1_655
O3 H32 2.9736 no 1_655
O4 H1 2.1214 no 1_456
O4 H3 3.0354 no 1_556
O4 H4 3.2375 no 1_456
O4 H6 2.9001 no 1_456
O4 H11 3.3864 no 1_456
O4 H13 3.5354 no 2_656
O4 H14 3.1027 no 2_656
N1 H18 3.3088 no 1_654
N2 H1 3.3937 no 1_456
N2 H11 3.3980 no 1_456
C1 H12 3.1957 no 1_455
C1 H26 3.1148 no 2_656
C2 H11 3.4122 no 1_455
C2 H12 3.2361 no 1_455
C2 H25 3.2564 no 2_656
C2 H26 3.2988 no 2_656
C2 H33 3.4384 no 1_655
C3 H11 2.8515 no 1_455
C3 H12 3.3324 no 1_455
C3 H25 3.0224 no 2_656
C3 H26 3.5897 no 2_656
C4 H11 3.2497 no 1_455
C4 H12 3.3502 no 1_455
C4 H16 3.3887 no 2_755
C4 H25 3.5976 no 2_656
C5 H12 3.3419 no 1_455
C5 H13 3.5485 no 2_755
C5 H26 3.5210 no 2_656
C5 H31 3.3970 no 1_654
C6 H12 3.2802 no 1_455
C6 H26 3.2398 no 2_656
C8 H3 3.4971 no 1_655
C8 H26 3.4899 no 2_656
C9 H3 3.1506 no 1_655
C9 H14 3.4654 no 2_755
C9 H26 3.0162 no 2_656
C9 H27 3.5079 no 2_656
C10 H3 3.2087 no 1_655
C10 H25 3.3040 no 2_756
C10 H26 3.4867 no 2_656
C10 H27 2.9919 no 2_656
C11 H2 3.1377 no 1_655
C11 H25 3.3119 no 2_756
C11 H27 3.3124 no 2_656
C11 H33 3.3290 no 1_755
C12 H2 2.8846 no 1_655
C12 H28 3.0948 no 1_655
C12 H32 3.4764 no 1_755
C12 H33 3.2322 no 1_755
C13 H2 3.1944 no 1_655
C14 H7 3.4589 no 2_745
C14 H18 3.5789 no 1_654
C14 H19 2.9337 no 1_655
C15 H3 3.5446 no 1_655
C15 H18 3.4543 no 1_654
C15 H19 3.4880 no 1_655
C17 H19 3.4619 no 1_655
C18 H6 3.4447 no 2_745
C18 H19 2.9406 no 1_655
C19 H6 3.0666 no 2_745
C19 H7 3.4261 no 2_745
C19 H19 2.6441 no 1_655
C20 H20 3.2111 no 1_755
C20 H32 3.4657 no 2_646
C21 H10 2.7772 no 1_455
C21 H29 3.0785 no 2_546
C22 H5 3.1185 no 1_455
C22 H10 2.8695 no 1_455
C22 H28 3.3684 no 2_546
C22 H29 3.1552 no 2_546
C23 H5 3.1596 no 1_455
C23 H10 3.4374 no 1_455
C23 H17 3.3748 no 1_355
C23 H28 2.9477 no 2_546
C23 H29 3.5229 no 2_546
C24 H8 3.2724 no 2_646
C24 H28 3.3848 no 2_546
C25 H8 3.4286 no 2_646
C26 H10 3.2870 no 1_455
C26 H29 3.4048 no 2_546
C29 H30 3.3529 no 1_655
C29 H31 3.5907 no 1_655
C30 H8 3.2505 no 2_746
C30 H12 3.4910 no 1_456
C31 H8 3.2377 no 2_746
C31 H12 3.5562 no 1_456
C32 H29 3.5901 no 2_546
C33 H29 3.0954 no 2_546
C34 H13 3.1526 no 2_656
C35 H9 3.2429 no 1_455
C35 H13 3.4752 no 2_656
C35 H20 3.5299 no 2_556
C36 H13 3.5396 no 2_656
C36 H19 3.5841 no 2_556
C37 H13 3.3045 no 2_656
C37 H16 3.4412 no 2_656
C38 H13 2.9778 no 2_656
C38 H16 3.2178 no 2_656
C38 H23 3.1130 no 1_455
C39 H4 3.1527 no 1_456
C39 H13 2.9048 no 2_656
C39 H23 3.3154 no 1_455
C40 H8 3.3359 no 1_355
C40 H9 3.1532 no 1_355
C40 H16 3.5195 no 2_656
C40 H17 3.5858 no 2_656
H1 S2 3.3081 no 1_654
H1 O4 2.1214 no 1_654
H1 N2 3.3937 no 1_654
H1 H3 3.1167 no 1_655
H1 H18 2.8624 no 1_654
H1 H31 3.5083 no 1_654
H2 Br2 3.5014 no .
H2 C11 3.1377 no 1_455
H2 C12 2.8846 no 1_455
H2 C13 3.1944 no 1_455
H2 H8 3.4634 no 1_455
H2 H9 3.0843 no 1_455
H2 H10 3.5459 no 1_455
H2 H25 3.3954 no 2_656
H2 H33 2.8814 no 1_655
H3 O4 3.0354 no 1_554
H3 C8 3.4971 no 1_455
H3 C9 3.1506 no 1_455
H3 C10 3.2087 no 1_455
H3 C15 3.5446 no 1_455
H3 H1 3.1167 no 1_455
H3 H6 3.4098 no 1_455
H3 H7 3.4855 no 1_455
H3 H11 2.7531 no 1_455
H3 H25 3.0049 no 2_656
H4 O4 3.2375 no 1_654
H4 C39 3.1527 no 1_654
H4 H13 3.1253 no 2_755
H4 H24 3.5877 no 1_554
H4 H31 2.5247 no 1_654
H5 C22 3.1185 no 1_655
H5 C23 3.1596 no 1_655
H5 H19 3.0145 no 1_655
H5 H20 3.0870 no 1_655
H6 O4 2.9001 no 1_654
H6 C18 3.4447 no 2_755
H6 C19 3.0666 no 2_755
H6 H3 3.4098 no 1_655
H6 H13 3.4005 no 2_755
H6 H14 2.7409 no 2_755
H6 H26 2.8991 no 2_656
H7 S1 3.1338 no 2_755
H7 O1 3.1842 no 2_755
H7 O2 2.6388 no 2_755
H7 C14 3.4589 no 2_755
H7 C19 3.4261 no 2_755
H7 H3 3.4855 no 1_655
H7 H14 3.0858 no 2_755
H7 H24 3.0076 no 2_756
H7 H25 3.0214 no 2_756
H7 H27 2.9641 no 2_656
H8 F2 2.8012 no 2_656
H8 C24 3.2724 no 2_656
H8 C25 3.4286 no 2_656
H8 C30 3.2505 no 2_756
H8 C31 3.2377 no 2_756
H8 C40 3.3359 no 1_755
H8 H2 3.4634 no 1_655
H8 H21 3.1941 no 2_656
H8 H24 3.0570 no 2_756
H8 H25 3.0411 no 2_756
H8 H27 3.4980 no 2_656
H8 H32 3.3026 no 1_755
H8 H33 2.9265 no 1_755
H8 H34 3.2300 no 1_755
H9 O3 3.3554 no 1_655
H9 C35 3.2429 no 1_655
H9 C40 3.1532 no 1_755
H9 H2 3.0843 no 1_655
H9 H22 3.4327 no 1_655
H9 H28 2.6262 no 1_655
H9 H32 2.6967 no 1_755
H9 H33 2.7418 no 1_755
H10 Br2 3.3898 no 1_655
H10 C21 2.7772 no 1_655
H10 C22 2.8695 no 1_655
H10 C23 3.4374 no 1_655
H10 C26 3.2870 no 1_655
H10 H2 3.5459 no 1_655
H10 H19 3.1110 no 1_655
H11 F1 3.5220 no 1_655
H11 O4 3.3864 no 1_654
H11 N2 3.3980 no 1_654
H11 C2 3.4122 no 1_655
H11 C3 2.8515 no 1_655
H11 C4 3.2497 no 1_655
H11 H3 2.7531 no 1_655
H11 H18 2.9292 no 1_654
H12 O1 3.1297 no 1_655
H12 C1 3.1957 no 1_655
H12 C2 3.2361 no 1_655
H12 C3 3.3324 no 1_655
H12 C4 3.3502 no 1_655
H12 C5 3.3419 no 1_655
H12 C6 3.2802 no 1_655
H12 C30 3.4910 no 1_654
H12 C31 3.5562 no 1_654
H12 H24 3.5722 no 1_654
H13 F1 3.2885 no 2_745
H13 O4 3.5354 no 2_646
H13 C5 3.5485 no 2_745
H13 C34 3.1526 no 2_646
H13 C35 3.4752 no 2_646
H13 C36 3.5396 no 2_646
H13 C37 3.3045 no 2_646
H13 C38 2.9778 no 2_646
H13 C39 2.9048 no 2_646
H13 H4 3.1253 no 2_745
H13 H6 3.4005 no 2_745
H13 H19 3.3294 no 1_655
H13 H30 3.3656 no 2_646
H13 H31 3.2634 no 2_646
H14 O4 3.1027 no 2_646
H14 C9 3.4654 no 2_745
H14 H6 2.7409 no 2_745
H14 H7 3.0858 no 2_745
H14 H19 2.8759 no 1_655
H14 H20 3.3874 no 1_655
H15 F1 3.3272 no 2_745
H15 O1 2.6079 no 1_655
H15 H20 3.0804 no 1_755
H15 H25 3.1970 no 1_654
H16 F1 2.4671 no 2_745
H16 O3 2.9786 no 2_746
H16 C4 3.3887 no 2_745
H16 C37 3.4412 no 2_646
H16 C38 3.2178 no 2_646
H16 C40 3.5195 no 2_646
H16 H20 3.5854 no 1_755
H16 H30 3.0113 no 2_646
H16 H32 2.9320 no 2_646
H17 F2 3.2578 no 1_755
H17 O1 3.5299 no 1_655
H17 C23 3.3748 no 1_755
H17 C40 3.5858 no 2_646
H17 H20 2.5531 no 1_755
H17 H32 3.0896 no 2_646
H17 H34 3.3750 no 2_646
H18 S1 3.0465 no 1_456
H18 O2 1.9674 no 1_456
H18 N1 3.3088 no 1_456
H18 C14 3.5789 no 1_456
H18 C15 3.4543 no 1_456
H18 H1 2.8624 no 1_456
H18 H11 2.9292 no 1_456
H19 C14 2.9337 no 1_455
H19 C15 3.4880 no 1_455
H19 C17 3.4619 no 1_455
H19 C18 2.9406 no 1_455
H19 C19 2.6441 no 1_455
H19 C36 3.5841 no 2_546
H19 H5 3.0145 no 1_455
H19 H10 3.1110 no 1_455
H19 H13 3.3294 no 1_455
H19 H14 2.8759 no 1_455
H19 H29 3.4831 no 2_546
H20 O1 3.2794 no 1_455
H20 C20 3.2111 no 1_355
H20 C35 3.5299 no 2_546
H20 H5 3.0870 no 1_455
H20 H14 3.3874 no 1_455
H20 H15 3.0804 no 1_355
H20 H16 3.5854 no 1_355
H20 H17 2.5531 no 1_355
H20 H28 2.9115 no 2_546
H21 O2 2.8291 no 1_456
H21 H8 3.1941 no 2_646
H21 H24 3.2023 no 1_455
H22 H9 3.4327 no 1_455
H22 H30 3.0487 no 1_655
H23 F1 3.0015 no 1_556
H23 C38 3.1130 no 1_655
H23 C39 3.3154 no 1_655
H23 H30 2.4105 no 1_655
H23 H31 2.8410 no 1_655
H24 S1 3.3178 no 1_556
H24 O1 3.1493 no 1_556
H24 O2 2.6338 no 1_556
H24 H4 3.5877 no 1_556
H24 H7 3.0076 no 2_746
H24 H8 3.0570 no 2_746
H24 H12 3.5722 no 1_456
H24 H21 3.2023 no 1_655
H24 H31 3.2168 no 1_655
H25 C2 3.2564 no 2_646
H25 C3 3.0224 no 2_646
H25 C4 3.5976 no 2_646
H25 C10 3.3040 no 2_746
H25 C11 3.3119 no 2_746
H25 H2 3.3954 no 2_646
H25 H3 3.0049 no 2_646
H25 H7 3.0214 no 2_746
H25 H8 3.0411 no 2_746
H25 H15 3.1970 no 1_456
H26 C1 3.1148 no 2_646
H26 C2 3.2988 no 2_646
H26 C3 3.5897 no 2_646
H26 C5 3.5210 no 2_646
H26 C6 3.2398 no 2_646
H26 C8 3.4899 no 2_646
H26 C9 3.0162 no 2_646
H26 C10 3.4867 no 2_646
H26 H6 2.8991 no 2_646
H27 O2 3.2413 no 1_456
H27 C9 3.5079 no 2_646
H27 C10 2.9919 no 2_646
H27 C11 3.3124 no 2_646
H27 H7 2.9641 no 2_646
H27 H8 3.4980 no 2_646
H27 H29 2.8124 no 2_546
H28 C12 3.0948 no 1_455
H28 C22 3.3684 no 2_556
H28 C23 2.9477 no 2_556
H28 C24 3.3848 no 2_556
H28 H9 2.6262 no 1_455
H28 H20 2.9115 no 2_556
H28 H32 3.5845 no 1_655
H29 C21 3.0785 no 2_556
H29 C22 3.1552 no 2_556
H29 C23 3.5229 no 2_556
H29 C26 3.4048 no 2_556
H29 C32 3.5901 no 2_556
H29 C33 3.0954 no 2_556
H29 H19 3.4831 no 2_556
H29 H27 2.8124 no 2_556
H30 F1 2.8621 no 1_456
H30 O3 3.1697 no 1_455
H30 C29 3.3529 no 1_455
H30 H13 3.3656 no 2_656
H30 H16 3.0113 no 2_656
H30 H22 3.0487 no 1_455
H30 H23 2.4105 no 1_455
H31 F1 3.4368 no 1_456
H31 O2 3.1137 no 1_456
H31 C5 3.3970 no 1_456
H31 C29 3.5907 no 1_455
H31 H1 3.5083 no 1_456
H31 H4 2.5247 no 1_456
H31 H13 3.2634 no 2_656
H31 H23 2.8410 no 1_455
H31 H24 3.2168 no 1_455
H32 F2 3.1230 no 2_456
H32 O3 2.9736 no 1_455
H32 C12 3.4764 no 1_355
H32 C20 3.4657 no 2_656
H32 H8 3.3026 no 1_355
H32 H9 2.6967 no 1_355
H32 H16 2.9320 no 2_656
H32 H17 3.0896 no 2_656
H32 H28 3.5845 no 1_455
H33 Br1 3.1669 no 1_455
H33 C2 3.4384 no 1_455
H33 C11 3.3290 no 1_355
H33 C12 3.2322 no 1_355
H33 H2 2.8814 no 1_455
H33 H8 2.9265 no 1_355
H33 H9 2.7418 no 1_355
H34 Br2 3.4075 no 2_556
H34 F2 2.7283 no 2_456
H34 H8 3.2300 no 1_355
H34 H17 3.3750 no 2_656

loop_
_geom_hbond_atom_site_label_D
_geom_hbond_atom_site_label_H
_geom_hbond_atom_site_label_A
_geom_hbond_site_symmetry_A
_geom_hbond_distance_DA
_geom_hbond_distance_DH
_geom_hbond_distance_HA
_geom_hbond_angle_DHA
_geom_hbond_publ_flag
N1 H1 O4 1_654 2.976(3) 0.880 2.121 163.8 no
N2 H18 O2 1_456 2.829(3) 0.880 1.967 165.8 no

loop_
_geom_torsion_atom_site_label_1
_geom_torsion_atom_site_label_2
_geom_torsion_atom_site_label_3
_geom_torsion_atom_site_label_4
_geom_torsion
_geom_torsion_publ_flag
O1 S1 N1 C7 18.98(17) no
O1 S1 C14 C15 -159.08(14) no
O1 S1 C14 C19 20.77(18) no
O2 S1 N1 C7 147.84(13) no
O2 S1 C14 C15 71.48(16) no
O2 S1 C14 C19 -108.67(15) no
N1 S1 C14 C15 -41.76(17) no
N1 S1 C14 C19 138.09(15) no
C14 S1 N1 C7 -97.66(15) no
O3 S2 N2 C27 -27.16(17) no
O3 S2 C34 C35 -9.77(18) no
O3 S2 C34 C39 176.38(14) no
O4 S2 N2 C27 -157.16(14) no
O4 S2 C34 C35 119.89(15) no
O4 S2 C34 C39 -53.97(17) no
N2 S2 C34 C35 -127.52(15) no
N2 S2 C34 C39 58.62(18) no
C34 S2 N2 C27 89.56(16) no
S1 N1 C7 C6 -88.68(18) no
S1 N1 C7 C8 146.57(13) no
S2 N2 C27 C26 -100.91(18) no
S2 N2 C27 C28 134.10(14) no
Br1 C1 C2 C3 -178.25(15) no
Br1 C1 C6 C5 177.85(12) no
Br1 C1 C6 C7 -2.4(3) no
C2 C1 C6 C5 -1.1(3) no
C2 C1 C6 C7 178.60(19) no
C6 C1 C2 C3 0.7(4) no
C1 C2 C3 C4 0.5(4) no
C2 C3 C4 F1 177.8(3) no
C2 C3 C4 C5 -1.4(4) no
F1 C4 C5 C6 -178.2(2) no
C3 C4 C5 C6 1.0(4) no
C4 C5 C6 C1 0.3(4) no
C4 C5 C6 C7 -179.5(2) no
C1 C6 C7 N1 160.36(18) no
C1 C6 C7 C8 -76.7(3) no
C5 C6 C7 N1 -19.9(3) no
C5 C6 C7 C8 103.0(2) no
N1 C7 C8 C9 64.0(3) no
N1 C7 C8 C13 -115.27(18) no
C6 C7 C8 C9 -59.6(3) no
C6 C7 C8 C13 121.07(19) no
C7 C8 C9 C10 -178.12(17) no
C7 C8 C13 C12 179.25(17) no
C9 C8 C13 C12 -0.0(4) no
C13 C8 C9 C10 1.2(4) no
C8 C9 C10 C11 -1.1(4) no
C9 C10 C11 C12 -0.2(4) no
C10 C11 C12 C13 1.3(4) no
C11 C12 C13 C8 -1.2(4) no
S1 C14 C15 C16 177.54(14) no
S1 C14 C19 C18 -177.76(13) no
C15 C14 C19 C18 2.1(3) no
C19 C14 C15 C16 -2.3(4) no
C14 C15 C16 C17 -0.2(4) no
C15 C16 C17 C18 2.8(4) no
C15 C16 C17 C20 -175.7(2) no
C16 C17 C18 C19 -3.0(4) no
C20 C17 C18 C19 175.4(2) no
C17 C18 C19 C14 0.6(4) no
Br2 C21 C22 C23 -179.56(16) no
Br2 C21 C26 C25 179.28(13) no
Br2 C21 C26 C27 -2.4(3) no
C22 C21 C26 C25 0.1(4) no
C22 C21 C26 C27 178.4(2) no
C26 C21 C22 C23 -0.3(4) no
C21 C22 C23 C24 -0.1(4) no
C22 C23 C24 F2 179.7(3) no
C22 C23 C24 C25 0.9(4) no
F2 C24 C25 C26 179.97(19) no
C23 C24 C25 C26 -1.1(4) no
C24 C25 C26 C21 0.6(3) no
C24 C25 C26 C27 -177.68(19) no
C21 C26 C27 N2 158.66(18) no
C21 C26 C27 C28 -78.2(3) no
C25 C26 C27 N2 -23.1(3) no
C25 C26 C27 C28 100.0(3) no
N2 C27 C28 C29 -95.7(2) no
N2 C27 C28 C33 81.1(3) no
C26 C27 C28 C29 138.38(18) no
C26 C27 C28 C33 -44.8(3) no
C27 C28 C29 C30 176.47(18) no
C27 C28 C33 C32 -175.92(17) no
C29 C28 C33 C32 0.9(4) no
C33 C28 C29 C30 -0.4(4) no
C28 C29 C30 C31 -0.3(4) no
C29 C30 C31 C32 0.5(4) no
C30 C31 C32 C33 -0.0(4) no
C31 C32 C33 C28 -0.7(4) no
S2 C34 C35 C36 -172.70(14) no
S2 C34 C39 C38 172.25(14) no
C35 C34 C39 C38 -1.6(4) no
C39 C34 C35 C36 1.2(4) no
C34 C35 C36 C37 0.3(4) no
C35 C36 C37 C38 -1.5(4) no
C35 C36 C37 C40 179.3(2) no
C36 C37 C38 C39 1.1(4) no
C40 C37 C38 C39 -179.7(2) no
C37 C38 C39 C34 0.4(4) no
